data_1553048
loop_
_publ_author_name
'Shen, Kun'
'Han, Xiuling'
'Xia, Guoqin'
'Lu, Xiyan'

_publ_section_title
;
 Cationic Pd(ii)-catalyzed cyclization of N-tosyl-aniline tethered alkynyl
 ketones initiated by hydropalladation of alkynes: a facile way to
 1,2-dihydro or 1,2,3,4-tetrahydroquinoline derivatives
;
_journal_issue 2
_journal_name_full 'Organic Chemistry Frontiers'
_journal_page_first 145
_journal_paper_doi 10.1039/C4QO00286E
_journal_volume 2
_journal_year 2015
_chemical_formula_sum 'C27 H33 N O3 S Si'
_chemical_formula_weight 479.69
_space_group_IT_number 14
_space_group_name_Hall '-P 2ybc'
_space_group_name_H-M_alt 'P 1 21/c 1'
_symmetry_cell_setting monoclinic
_symmetry_space_group_name_H-M 'P 1 21/c 1'
_atom_sites_solution_hydrogens geom
_atom_sites_solution_primary direct
_atom_sites_solution_secondary difmap
_audit_creation_method SHELXL-97
_audit_update_record
;
2014-08-27 deposited with the CCDC.
2015-01-16 downloaded from the CCDC.
;
_cell_angle_alpha 90.00
_cell_angle_beta 102.6580(10)
_cell_angle_gamma 90.00
_cell_formula_units_Z 4
_cell_length_a 10.8466(8)
_cell_length_b 23.0405(16)
_cell_length_c 10.6995(8)
_cell_measurement_reflns_used 4112
_cell_measurement_temperature 293(2)
_cell_measurement_theta_max 48.324
_cell_measurement_theta_min 5.156
_cell_volume 2608.9(3)
_computing_cell_refinement 'Bruker SMART'
_computing_data_collection 'Bruker SMART'
_computing_data_reduction 'Bruker SHELXTL'
_computing_molecular_graphics 'Bruker SHELXTL'
_computing_publication_material 'Bruker SHELXTL'
_computing_structure_refinement 'SHELXL-97 (Sheldrick, 1997)'
_computing_structure_solution 'SHELXS-97 (Sheldrick, 1990)'
_diffrn_ambient_temperature 293(2)
_diffrn_measured_fraction_theta_full 1.000
_diffrn_measured_fraction_theta_max 1.000
_diffrn_measurement_device_type 'CCD area detector'
_diffrn_measurement_method 'phi and omega scans'
_diffrn_radiation_monochromator graphite
_diffrn_radiation_source 'fine-focus sealed tube'
_diffrn_radiation_type MoK\a
_diffrn_radiation_wavelength 0.71073
_diffrn_reflns_av_R_equivalents 0.0279
_diffrn_reflns_av_sigmaI/netI 0.0315
_diffrn_reflns_limit_h_max 13
_diffrn_reflns_limit_h_min -13
_diffrn_reflns_limit_k_max 28
_diffrn_reflns_limit_k_min -26
_diffrn_reflns_limit_l_max 13
_diffrn_reflns_limit_l_min -10
_diffrn_reflns_number 15701
_diffrn_reflns_theta_full 26.00
_diffrn_reflns_theta_max 26.00
_diffrn_reflns_theta_min 1.77
_exptl_absorpt_coefficient_mu 0.198
_exptl_absorpt_correction_T_max 1.00000
_exptl_absorpt_correction_T_min 0.61847
_exptl_absorpt_correction_type empirical
_exptl_absorpt_process_details sadabs
_exptl_crystal_colour colorless
_exptl_crystal_density_diffrn 1.221
_exptl_crystal_density_method 'not measured'
_exptl_crystal_description prismatic
_exptl_crystal_F_000 1024
_exptl_crystal_size_max 0.321
_exptl_crystal_size_mid 0.212
_exptl_crystal_size_min 0.145
_refine_diff_density_max 0.293
_refine_diff_density_min -0.205
_refine_diff_density_rms 0.042
_refine_ls_extinction_method none
_refine_ls_goodness_of_fit_ref 1.028
_refine_ls_hydrogen_treatment constr
_refine_ls_matrix_type full
_refine_ls_number_parameters 323
_refine_ls_number_reflns 5133
_refine_ls_number_restraints 26
_refine_ls_restrained_S_all 1.037
_refine_ls_R_factor_all 0.0638
_refine_ls_R_factor_gt 0.0470
_refine_ls_shift/su_max 0.001
_refine_ls_shift/su_mean 0.000
_refine_ls_structure_factor_coef Fsqd
_refine_ls_weighting_details 'calc w=1/[\s^2^(Fo^2^)+(0.0674P)^2^+0.5602P] where P=(Fo^2^+2Fc^2^)/3'
_refine_ls_weighting_scheme calc
_refine_ls_wR_factor_gt 0.1218
_refine_ls_wR_factor_ref 0.1329
_reflns_number_gt 3865
_reflns_number_total 5133
_reflns_threshold_expression >2sigma(I)
_cod_data_source_file c4qo00286e2.cif
_cod_data_source_block cd212331
_cod_depositor_comments
;
The following automatic conversions were performed:

data item '_symmetry_cell_setting' value 'Monoclinic' was changed to
'monoclinic' in accordance with the
/home/saulius/struct/COD-crude-data/automatic-downloads/DataCite-retrospective/RSC/depositions/lib/dictionaries/cif_core.dic
dictionary named 'cif_core.dic' version 2.4.2 last updated on
2011-04-26.

Automatic conversion script
Id: cif_fix_values 6909 2019-04-08 15:41:33Z antanas 
;
_cod_original_sg_symbol_H-M P2(1)/c
_cod_database_code 1553048

loop_
_symmetry_equiv_pos_as_xyz
'x, y, z'
'-x, y+1/2, -z+1/2'
'-x, -y, -z'
'x, -y-1/2, z-1/2'

loop_
_atom_site_label
_atom_site_type_symbol
_atom_site_fract_x
_atom_site_fract_y
_atom_site_fract_z
_atom_site_U_iso_or_equiv
_atom_site_adp_type
_atom_site_occupancy
_atom_site_symmetry_multiplicity
_atom_site_calc_flag
_atom_site_refinement_flags
_atom_site_disorder_assembly
_atom_site_disorder_group
S1 S 0.78622(5) 0.59345(2) 0.48326(5) 0.05277(17) Uani 1 1 d . . .
Si1 Si 0.91973(6) 0.66881(3) -0.02216(6) 0.05639(19) Uani 1 1 d . . .
N1 N 0.75043(15) 0.64481(7) 0.37099(15) 0.0475(4) Uani 1 1 d . . .
O1 O 1.03977(15) 0.60801(8) 0.18064(17) 0.0753(5) Uani 1 1 d D . .
O2 O 0.92068(14) 0.59252(7) 0.52171(16) 0.0700(5) Uani 1 1 d . . .
O3 O 0.71262(16) 0.60595(7) 0.57543(14) 0.0684(4) Uani 1 1 d . . .
C1 C 0.83725(19) 0.65384(9) 0.2846(2) 0.0521(5) Uani 1 1 d . A .
H1A H 0.9232 0.6474 0.3318 0.063 Uiso 1 1 calc R . .
H1B H 0.8309 0.6938 0.2554 0.063 Uiso 1 1 calc R . .
C2 C 0.8103(2) 0.61436(8) 0.17013(19) 0.0500(5) Uani 1 1 d . . .
C3 C 0.6938(2) 0.59269(9) 0.13136(19) 0.0522(5) Uani 1 1 d . A .
C4 C 0.59155(19) 0.61612(9) 0.18811(19) 0.0502(5) Uani 1 1 d . . .
C5 C 0.4616(2) 0.61170(10) 0.1265(2) 0.0639(6) Uani 1 1 d . A .
H5 H 0.4383 0.5915 0.0498 0.077 Uiso 1 1 calc R . .
C6 C 0.3708(2) 0.63680(12) 0.1789(3) 0.0714(7) Uani 1 1 d . . .
H6 H 0.2864 0.6325 0.1375 0.086 Uiso 1 1 calc R A .
C7 C 0.4005(2) 0.66884(10) 0.2931(3) 0.0630(6) Uani 1 1 d . A .
C8 C 0.3065(2) 0.69761(13) 0.3453(3) 0.0833(9) Uani 1 1 d . . .
H8 H 0.2216 0.6941 0.3053 0.100 Uiso 1 1 calc R A .
C9 C 0.3408(3) 0.73000(13) 0.4531(4) 0.0914(10) Uani 1 1 d . A .
H9 H 0.2789 0.7485 0.4865 0.110 Uiso 1 1 calc R . .
C10 C 0.4665(3) 0.73596(11) 0.5141(3) 0.0780(8) Uani 1 1 d . . .
H10 H 0.4882 0.7592 0.5867 0.094 Uiso 1 1 calc R A .
C11 C 0.5588(2) 0.70826(9) 0.4692(2) 0.0610(6) Uani 1 1 d . A .
H11 H 0.6427 0.7120 0.5126 0.073 Uiso 1 1 calc R . .
C12 C 0.52844(19) 0.67379(8) 0.3572(2) 0.0522(5) Uani 1 1 d . . .
C13 C 0.62060(17) 0.64489(8) 0.30361(19) 0.0454(4) Uani 1 1 d . A .
C14 C 0.6582(3) 0.54746(12) 0.0273(3) 0.0811(8) Uani 1 1 d . . .
H14A H 0.6187 0.5660 -0.0516 0.122 Uiso 1 1 calc R A .
H14B H 0.6005 0.5201 0.0510 0.122 Uiso 1 1 calc R . .
H14C H 0.7328 0.5275 0.0165 0.122 Uiso 1 1 calc R . .
C15 C 0.9160(2) 0.60821(9) 0.0991(2) 0.0563(5) Uani 1 1 d . A .
H15 H 0.9042 0.5713 0.0524 0.068 Uiso 1 1 calc R . .
C16 C 1.0841(5) 0.5621(2) 0.2664(4) 0.0728(11) Uani 0.70 1 d PDU A 1
H16A H 1.0176 0.5491 0.3073 0.087 Uiso 0.70 1 calc PR A 1
H16B H 1.1549 0.5752 0.3324 0.087 Uiso 0.70 1 calc PR A 1
C17 C 1.1237(10) 0.5144(3) 0.1933(7) 0.102(2) Uani 0.60 1 d PU A 1
H17A H 1.0505 0.4967 0.1404 0.153 Uiso 0.60 1 calc PR A 1
H17B H 1.1692 0.4861 0.2514 0.153 Uiso 0.60 1 calc PR A 1
H17C H 1.1773 0.5293 0.1403 0.153 Uiso 0.60 1 calc PR A 1
C16' C 1.0451(11) 0.5393(5) 0.1942(14) 0.086(3) Uani 0.30 1 d PDU A 2
H16C H 0.9866 0.5258 0.2447 0.104 Uiso 0.30 1 calc PR A 2
H16D H 1.0245 0.5209 0.1108 0.104 Uiso 0.30 1 calc PR A 2
C17' C 1.1772(11) 0.5268(6) 0.2600(12) 0.109(4) Uani 0.40 1 d PU A 2
H17D H 1.2318 0.5331 0.2018 0.164 Uiso 0.40 1 calc PR A 2
H17E H 1.1838 0.4871 0.2882 0.164 Uiso 0.40 1 calc PR A 2
H17F H 1.2016 0.5520 0.3326 0.164 Uiso 0.40 1 calc PR A 2
C18 C 0.9706(3) 0.73775(11) 0.0638(3) 0.0774(7) Uani 1 1 d . . .
H18A H 0.9940 0.7652 0.0056 0.116 Uiso 1 1 calc R . .
H18B H 1.0418 0.7304 0.1330 0.116 Uiso 1 1 calc R . .
H18C H 0.9023 0.7533 0.0973 0.116 Uiso 1 1 calc R . .
C19 C 0.7607(2) 0.67649(12) -0.1287(2) 0.0761(7) Uani 1 1 d . . .
H19A H 0.6995 0.6837 -0.0779 0.114 Uiso 1 1 calc R . .
H19B H 0.7393 0.6414 -0.1770 0.114 Uiso 1 1 calc R . .
H19C H 0.7611 0.7084 -0.1864 0.114 Uiso 1 1 calc R . .
C20 C 1.0361(3) 0.64652(13) -0.1175(3) 0.0844(8) Uani 1 1 d . . .
H20A H 1.0446 0.6769 -0.1764 0.127 Uiso 1 1 calc R . .
H20B H 1.0072 0.6118 -0.1643 0.127 Uiso 1 1 calc R . .
H20C H 1.1164 0.6394 -0.0610 0.127 Uiso 1 1 calc R . .
C21 C 0.73367(19) 0.52558(9) 0.41557(18) 0.0480(5) Uani 1 1 d . . .
C22 C 0.8199(2) 0.48599(9) 0.3890(2) 0.0558(5) Uani 1 1 d . . .
H22 H 0.9055 0.4951 0.4052 0.067 Uiso 1 1 calc R . .
C23 C 0.7778(2) 0.43288(10) 0.3382(2) 0.0624(6) Uani 1 1 d . . .
H23 H 0.8363 0.4061 0.3213 0.075 Uiso 1 1 calc R . .
C24 C 0.6517(2) 0.41819(9) 0.3116(2) 0.0590(6) Uani 1 1 d . . .
C25 C 0.5668(2) 0.45818(10) 0.3414(2) 0.0623(6) Uani 1 1 d . . .
H25 H 0.4814 0.4488 0.3259 0.075 Uiso 1 1 calc R . .
C26 C 0.6065(2) 0.51135(10) 0.3933(2) 0.0562(5) Uani 1 1 d . . .
H26 H 0.5485 0.5376 0.4134 0.067 Uiso 1 1 calc R . .
C27 C 0.6075(3) 0.36004(11) 0.2542(3) 0.0875(8) Uani 1 1 d . . .
H27A H 0.5265 0.3511 0.2718 0.131 Uiso 1 1 calc R . .
H27B H 0.6672 0.3307 0.2910 0.131 Uiso 1 1 calc R . .
H27C H 0.6005 0.3613 0.1632 0.131 Uiso 1 1 calc R . .

loop_
_atom_site_aniso_label
_atom_site_aniso_U_11
_atom_site_aniso_U_22
_atom_site_aniso_U_33
_atom_site_aniso_U_23
_atom_site_aniso_U_13
_atom_site_aniso_U_12
S1 0.0473(3) 0.0626(3) 0.0457(3) -0.0076(2) 0.0044(2) 0.0046(2)
Si1 0.0567(4) 0.0624(4) 0.0515(3) 0.0005(3) 0.0149(3) -0.0011(3)
N1 0.0390(9) 0.0538(9) 0.0504(9) -0.0073(8) 0.0113(7) -0.0016(7)
O1 0.0572(10) 0.0920(12) 0.0833(11) 0.0344(10) 0.0296(9) 0.0235(9)
O2 0.0489(9) 0.0779(11) 0.0732(10) -0.0111(9) -0.0084(8) 0.0040(7)
O3 0.0824(12) 0.0802(10) 0.0449(8) -0.0053(8) 0.0191(8) 0.0139(8)
C1 0.0406(11) 0.0568(11) 0.0608(13) -0.0089(10) 0.0152(9) -0.0058(9)
C2 0.0546(13) 0.0456(10) 0.0530(12) -0.0027(9) 0.0190(10) -0.0034(9)
C3 0.0597(13) 0.0509(11) 0.0470(11) -0.0034(9) 0.0139(10) -0.0108(9)
C4 0.0459(12) 0.0512(11) 0.0529(12) 0.0060(9) 0.0091(9) -0.0090(9)
C5 0.0561(14) 0.0742(15) 0.0559(13) 0.0096(11) 0.0004(11) -0.0196(11)
C6 0.0362(12) 0.0879(17) 0.0849(18) 0.0310(15) 0.0018(11) -0.0052(11)
C7 0.0459(13) 0.0650(14) 0.0795(16) 0.0246(12) 0.0166(12) 0.0053(10)
C8 0.0481(14) 0.0928(19) 0.115(2) 0.0403(19) 0.0299(15) 0.0207(13)
C9 0.084(2) 0.0839(19) 0.122(3) 0.0210(19) 0.057(2) 0.0319(16)
C10 0.085(2) 0.0630(15) 0.099(2) 0.0054(14) 0.0487(17) 0.0159(13)
C11 0.0635(14) 0.0502(12) 0.0762(15) 0.0013(11) 0.0302(12) 0.0045(10)
C12 0.0463(12) 0.0481(11) 0.0663(13) 0.0135(10) 0.0212(10) 0.0030(9)
C13 0.0385(10) 0.0459(10) 0.0520(11) 0.0038(9) 0.0104(9) -0.0022(8)
C14 0.093(2) 0.0797(17) 0.0747(16) -0.0284(14) 0.0279(15) -0.0277(14)
C15 0.0612(14) 0.0507(11) 0.0620(13) -0.0049(10) 0.0244(11) 0.0004(10)
C16 0.070(3) 0.092(3) 0.062(2) 0.023(2) 0.025(2) 0.020(2)
C17 0.144(8) 0.064(3) 0.096(5) 0.010(3) 0.022(4) 0.030(4)
C16' 0.079(7) 0.081(7) 0.101(8) 0.030(6) 0.022(7) 0.024(6)
C17' 0.108(8) 0.101(8) 0.123(9) 0.053(7) 0.035(7) 0.033(6)
C18 0.0906(19) 0.0638(15) 0.0718(16) 0.0070(13) 0.0048(14) -0.0079(13)
C19 0.0704(17) 0.0900(18) 0.0643(15) -0.0006(13) 0.0073(13) 0.0005(13)
C20 0.0814(19) 0.106(2) 0.0758(17) 0.0069(16) 0.0387(15) -0.0004(16)
C21 0.0471(11) 0.0550(11) 0.0423(10) 0.0028(9) 0.0110(8) 0.0026(9)
C22 0.0459(12) 0.0638(13) 0.0592(13) -0.0016(10) 0.0151(10) 0.0038(10)
C23 0.0673(15) 0.0604(13) 0.0626(14) -0.0019(11) 0.0212(12) 0.0070(11)
C24 0.0728(16) 0.0572(12) 0.0465(11) 0.0055(10) 0.0122(11) -0.0070(11)
C25 0.0526(13) 0.0707(14) 0.0642(14) 0.0069(12) 0.0139(11) -0.0112(11)
C26 0.0479(12) 0.0657(13) 0.0587(12) 0.0037(11) 0.0197(10) 0.0015(10)
C27 0.112(2) 0.0645(16) 0.0809(18) -0.0009(14) 0.0104(16) -0.0180(15)

loop_
_atom_type_symbol
_atom_type_description
_atom_type_scat_dispersion_real
_atom_type_scat_dispersion_imag
_atom_type_scat_source
C C 0.0033 0.0016 'International Tables Vol C Tables 4.2.6.8 and 6.1.1.4'
H H 0.0000 0.0000 'International Tables Vol C Tables 4.2.6.8 and 6.1.1.4'
N N 0.0061 0.0033 'International Tables Vol C Tables 4.2.6.8 and 6.1.1.4'
O O 0.0106 0.0060 'International Tables Vol C Tables 4.2.6.8 and 6.1.1.4'
Si Si 0.0817 0.0704 'International Tables Vol C Tables 4.2.6.8 and 6.1.1.4'
S S 0.1246 0.1234 'International Tables Vol C Tables 4.2.6.8 and 6.1.1.4'

loop_
_geom_angle_atom_site_label_1
_geom_angle_atom_site_label_2
_geom_angle_atom_site_label_3
_geom_angle
O2 S1 O3 119.68(10)
O2 S1 N1 106.26(9)
O3 S1 N1 106.07(9)
O2 S1 C21 108.84(10)
O3 S1 C21 106.45(10)
N1 S1 C21 109.23(9)
C19 Si1 C18 110.97(13)
C19 Si1 C20 109.88(13)
C18 Si1 C20 110.13(14)
C19 Si1 C15 109.35(12)
C18 Si1 C15 109.67(11)
C20 Si1 C15 106.76(11)
C13 N1 C1 112.14(16)
C13 N1 S1 114.22(12)
C1 N1 S1 118.16(13)
C16 O1 C15 122.6(3)
C16 O1 C16' 36.4(4)
C15 O1 C16' 94.0(5)
N1 C1 C2 112.93(16)
N1 C1 H1A 109.0
C2 C1 H1A 109.0
N1 C1 H1B 109.0
C2 C1 H1B 109.0
H1A C1 H1B 107.8
C3 C2 C1 118.73(18)
C3 C2 C15 125.24(19)
C1 C2 C15 115.63(17)
C2 C3 C4 118.64(18)
C2 C3 C14 123.9(2)
C4 C3 C14 117.4(2)
C13 C4 C5 117.31(19)
C13 C4 C3 119.99(18)
C5 C4 C3 122.7(2)
C6 C5 C4 120.7(2)
C6 C5 H5 119.6
C4 C5 H5 119.6
C5 C6 C7 122.1(2)
C5 C6 H6 118.9
C7 C6 H6 118.9
C6 C7 C12 118.6(2)
C6 C7 C8 122.5(2)
C12 C7 C8 118.9(3)
C9 C8 C7 120.1(3)
C9 C8 H8 119.9
C7 C8 H8 119.9
C8 C9 C10 121.0(2)
C8 C9 H9 119.5
C10 C9 H9 119.5
C11 C10 C9 120.8(3)
C11 C10 H10 119.6
C9 C10 H10 119.6
C10 C11 C12 120.6(2)
C10 C11 H11 119.7
C12 C11 H11 119.7
C7 C12 C11 118.6(2)
C7 C12 C13 118.0(2)
C11 C12 C13 123.4(2)
C4 C13 C12 122.98(19)
C4 C13 N1 117.18(17)
C12 C13 N1 119.84(18)
C3 C14 H14A 109.5
C3 C14 H14B 109.5
H14A C14 H14B 109.5
C3 C14 H14C 109.5
H14A C14 H14C 109.5
H14B C14 H14C 109.5
O1 C15 C2 113.95(18)
O1 C15 Si1 105.02(14)
C2 C15 Si1 113.78(14)
O1 C15 H15 107.9
C2 C15 H15 107.9
Si1 C15 H15 107.9
O1 C16 C17 108.2(4)
O1 C16 H16A 110.1
C17 C16 H16A 110.1
O1 C16 H16B 110.1
C17 C16 H16B 110.1
H16A C16 H16B 108.4
C17' C16' O1 104.5(9)
C17' C16' H16C 110.9
O1 C16' H16C 110.9
C17' C16' H16D 110.9
O1 C16' H16D 110.9
H16C C16' H16D 108.9
C16' C17' H17D 109.5
C16' C17' H17E 109.5
H17D C17' H17E 109.5
C16' C17' H17F 109.5
H17D C17' H17F 109.5
H17E C17' H17F 109.5
Si1 C18 H18A 109.5
Si1 C18 H18B 109.5
H18A C18 H18B 109.5
Si1 C18 H18C 109.5
H18A C18 H18C 109.5
H18B C18 H18C 109.5
Si1 C19 H19A 109.5
Si1 C19 H19B 109.5
H19A C19 H19B 109.5
Si1 C19 H19C 109.5
H19A C19 H19C 109.5
H19B C19 H19C 109.5
Si1 C20 H20A 109.5
Si1 C20 H20B 109.5
H20A C20 H20B 109.5
Si1 C20 H20C 109.5
H20A C20 H20C 109.5
H20B C20 H20C 109.5
C22 C21 C26 120.1(2)
C22 C21 S1 119.85(16)
C26 C21 S1 119.97(16)
C23 C22 C21 119.2(2)
C23 C22 H22 120.4
C21 C22 H22 120.4
C22 C23 C24 121.9(2)
C22 C23 H23 119.0
C24 C23 H23 119.0
C23 C24 C25 117.9(2)
C23 C24 C27 121.1(2)
C25 C24 C27 121.0(2)
C26 C25 C24 121.3(2)
C26 C25 H25 119.4
C24 C25 H25 119.4
C25 C26 C21 119.5(2)
C25 C26 H26 120.3
C21 C26 H26 120.3
C24 C27 H27A 109.5
C24 C27 H27B 109.5
H27A C27 H27B 109.5
C24 C27 H27C 109.5
H27A C27 H27C 109.5
H27B C27 H27C 109.5

loop_
_geom_bond_atom_site_label_1
_geom_bond_atom_site_label_2
_geom_bond_distance
S1 O2 1.4261(16)
S1 O3 1.4275(16)
S1 N1 1.6701(17)
S1 C21 1.765(2)
Si1 C19 1.856(3)
Si1 C18 1.858(3)
Si1 C20 1.860(3)
Si1 C15 1.912(2)
N1 C13 1.434(2)
N1 C1 1.472(2)
O1 C16 1.413(4)
O1 C15 1.432(3)
O1 C16' 1.589(11)
C1 C2 1.502(3)
C1 H1A 0.9700
C1 H1B 0.9700
C2 C3 1.337(3)
C2 C15 1.514(3)
C3 C4 1.478(3)
C3 C14 1.512(3)
C4 C13 1.377(3)
C4 C5 1.423(3)
C5 C6 1.364(4)
C5 H5 0.9300
C6 C7 1.403(4)
C6 H6 0.9300
C7 C12 1.411(3)
C7 C8 1.428(3)
C8 C9 1.355(4)
C8 H8 0.9300
C9 C10 1.384(4)
C9 H9 0.9300
C10 C11 1.361(3)
C10 H10 0.9300
C11 C12 1.416(3)
C11 H11 0.9300
C12 C13 1.422(3)
C14 H14A 0.9600
C14 H14B 0.9600
C14 H14C 0.9600
C15 H15 0.9800
C16 C17 1.466(9)
C16 H16A 0.9700
C16 H16B 0.9700
C17 H17A 0.9600
C17 H17B 0.9600
C17 H17C 0.9600
C16' C17' 1.480(16)
C16' H16C 0.9700
C16' H16D 0.9700
C17' H17D 0.9600
C17' H17E 0.9600
C17' H17F 0.9600
C18 H18A 0.9600
C18 H18B 0.9600
C18 H18C 0.9600
C19 H19A 0.9600
C19 H19B 0.9600
C19 H19C 0.9600
C20 H20A 0.9600
C20 H20B 0.9600
C20 H20C 0.9600
C21 C22 1.380(3)
C21 C26 1.387(3)
C22 C23 1.376(3)
C22 H22 0.9300
C23 C24 1.377(3)
C23 H23 0.9300
C24 C25 1.389(3)
C24 C27 1.508(3)
C25 C26 1.375(3)
C25 H25 0.9300
C26 H26 0.9300
C27 H27A 0.9600
C27 H27B 0.9600
C27 H27C 0.9600

loop_
_geom_torsion_atom_site_label_1
_geom_torsion_atom_site_label_2
_geom_torsion_atom_site_label_3
_geom_torsion_atom_site_label_4
_geom_torsion
O2 S1 N1 C13 168.99(13)
O3 S1 N1 C13 -62.65(15)
C21 S1 N1 C13 51.72(15)
O2 S1 N1 C1 33.78(16)
O3 S1 N1 C1 162.15(14)
C21 S1 N1 C1 -83.48(15)
C13 N1 C1 C2 -49.9(2)
S1 N1 C1 C2 86.22(19)
N1 C1 C2 C3 24.2(3)
N1 C1 C2 C15 -162.59(17)
C1 C2 C3 C4 10.3(3)
C15 C2 C3 C4 -162.13(18)
C1 C2 C3 C14 -172.9(2)
C15 C2 C3 C14 14.6(3)
C2 C3 C4 C13 -20.4(3)
C14 C3 C4 C13 162.7(2)
C2 C3 C4 C5 157.9(2)
C14 C3 C4 C5 -19.0(3)
C13 C4 C5 C6 2.1(3)
C3 C4 C5 C6 -176.3(2)
C4 C5 C6 C7 1.3(3)
C5 C6 C7 C12 -1.7(3)
C5 C6 C7 C8 176.9(2)
C6 C7 C8 C9 -177.2(2)
C12 C7 C8 C9 1.4(4)
C7 C8 C9 C10 0.2(4)
C8 C9 C10 C11 -1.6(4)
C9 C10 C11 C12 1.5(4)
C6 C7 C12 C11 177.2(2)
C8 C7 C12 C11 -1.5(3)
C6 C7 C12 C13 -1.3(3)
C8 C7 C12 C13 -179.93(19)
C10 C11 C12 C7 0.0(3)
C10 C11 C12 C13 178.4(2)
C5 C4 C13 C12 -5.2(3)
C3 C4 C13 C12 173.15(17)
C5 C4 C13 N1 174.56(17)
C3 C4 C13 N1 -7.1(3)
C7 C12 C13 C4 4.9(3)
C11 C12 C13 C4 -173.53(19)
C7 C12 C13 N1 -174.91(17)
C11 C12 C13 N1 6.7(3)
C1 N1 C13 C4 41.6(2)
S1 N1 C13 C4 -96.26(18)
C1 N1 C13 C12 -138.57(17)
S1 N1 C13 C12 83.54(19)
C16 O1 C15 C2 68.1(3)
C16' O1 C15 C2 92.2(5)
C16 O1 C15 Si1 -166.7(2)
C16' O1 C15 Si1 -142.6(5)
C3 C2 C15 O1 -150.5(2)
C1 C2 C15 O1 36.8(2)
C3 C2 C15 Si1 89.1(2)
C1 C2 C15 Si1 -83.5(2)
C19 Si1 C15 O1 -176.77(14)
C18 Si1 C15 O1 -54.88(17)
C20 Si1 C15 O1 64.41(17)
C19 Si1 C15 C2 -51.49(19)
C18 Si1 C15 C2 70.40(19)
C20 Si1 C15 C2 -170.31(16)
C15 O1 C16 C17 79.5(6)
C16' O1 C16 C17 36.2(8)
C16 O1 C16' C17' -44.5(8)
C15 O1 C16' C17' 170.9(9)
O2 S1 C21 C22 -10.2(2)
O3 S1 C21 C22 -140.49(17)
N1 S1 C21 C22 105.39(17)
O2 S1 C21 C26 167.54(16)
O3 S1 C21 C26 37.29(19)
N1 S1 C21 C26 -76.84(18)
C26 C21 C22 C23 1.2(3)
S1 C21 C22 C23 178.94(16)
C21 C22 C23 C24 0.7(3)
C22 C23 C24 C25 -2.0(3)
C22 C23 C24 C27 179.1(2)
C23 C24 C25 C26 1.3(3)
C27 C24 C25 C26 -179.8(2)
C24 C25 C26 C21 0.5(3)
C22 C21 C26 C25 -1.8(3)
S1 C21 C26 C25 -179.55(16)
